data_7063824
loop_
_publ_author_name
'Paik, Somnath'
'Ray, Manabendra'

_publ_section_title
;
 Visual detection of Hg2+ without interference by alkali and alkaline
 earth metal ions using an iron(iii) complex in a hetero-bimetallic
 environment
;
_journal_issue 23
_journal_name_full 'New Journal of Chemistry'
_journal_page_first 9980
_journal_page_last 9989
_journal_paper_doi 10.1039/D5NJ00233H
_journal_volume 49
_journal_year 2025
_chemical_absolute_configuration syn
_chemical_formula_moiety 'C78 H74 Ba Fe2 N8 O18, C3 H7 N O, C H4 O, O '
_chemical_formula_sum 'C82 H85 Ba Fe2 N9 O21'
_chemical_formula_weight 1781.62
_space_group_crystal_system orthorhombic
_space_group_IT_number 19
_space_group_name_Hall 'P 2ac 2ab'
_space_group_name_H-M_alt 'P 21 21 21'
_atom_sites_solution_hydrogens geom
_audit_block_doi 10.5517/ccdc.csd.cc2m3q4m
_audit_creation_method SHELXL-2019/3
_audit_update_record
;
2025-05-06 deposited with the CCDC.	2025-05-28 downloaded from the CCDC.
;
_cell_angle_alpha 90
_cell_angle_beta 90
_cell_angle_gamma 90
_cell_formula_units_Z 4
_cell_length_a 16.360(5)
_cell_length_b 16.523(5)
_cell_length_c 30.908(11)
_cell_measurement_reflns_used 8965
_cell_measurement_temperature 294(2)
_cell_measurement_theta_max 25.61
_cell_measurement_theta_min 2.33
_cell_volume 8355(5)
_computing_cell_refinement 'Bruker SAINT'
_computing_data_collection 'Bruker APEX4'
_computing_data_reduction 'Bruker SAINT'
_computing_molecular_graphics 'Bruker SHELXTL and Wingx'
_computing_publication_material 'Bruker SHELXTL and Wingx'
_computing_structure_refinement 'SHELXL-2019/2 (Sheldrick, 2019)'
_computing_structure_solution 'SHELXT 2018/2 (Sheldrick, 2018)'
_diffrn_ambient_temperature 294(2)
_diffrn_measured_fraction_theta_full 0.999
_diffrn_measured_fraction_theta_max 0.999
_diffrn_measurement_device_type 'Bruker D8 Quest CCD'
_diffrn_measurement_method '\f and \w scans'
_diffrn_radiation_type MoK\a
_diffrn_radiation_wavelength 0.71073
_diffrn_reflns_av_R_equivalents 0.1057
_diffrn_reflns_av_unetI/netI 0.0632
_diffrn_reflns_Laue_measured_fraction_full 0.999
_diffrn_reflns_Laue_measured_fraction_max 0.999
_diffrn_reflns_limit_h_max 18
_diffrn_reflns_limit_h_min -18
_diffrn_reflns_limit_k_max 18
_diffrn_reflns_limit_k_min -18
_diffrn_reflns_limit_l_max 35
_diffrn_reflns_limit_l_min -35
_diffrn_reflns_number 170732
_diffrn_reflns_point_group_measured_fraction_full 1.000
_diffrn_reflns_point_group_measured_fraction_max 1.000
_diffrn_reflns_theta_full 23.997
_diffrn_reflns_theta_max 23.997
_diffrn_reflns_theta_min 1.752
_diffrn_source 'fine focus 1.75 kW sealed tube'
_diffrn_source_type 'Bruker Smart Apex CCD'
_exptl_absorpt_coefficient_mu 0.885
_exptl_absorpt_correction_T_max 0.7340
_exptl_absorpt_correction_T_min 0.6691
_exptl_absorpt_correction_type multi-scan
_exptl_absorpt_process_details
;
R.H. Blessing, Acta Crystallogr., Sect A 1995, 51, 33-38
;
_exptl_crystal_colour Dark_purple
_exptl_crystal_density_diffrn 1.416
_exptl_crystal_description Block
_exptl_crystal_F_000 3664
_exptl_crystal_size_max 0.150
_exptl_crystal_size_mid 0.140
_exptl_crystal_size_min 0.110
_exptl_transmission_factor_max 0.7340
_exptl_transmission_factor_min 0.6691
_refine_diff_density_max 0.814
_refine_diff_density_min -0.436
_refine_diff_density_rms 0.092
_refine_ls_abs_structure_details
;
 Flack x determined using 3442 quotients [(I+)-(I-)]/[(I+)+(I-)]
 (Parsons, Flack and Wagner, Acta Cryst. B69 (2013) 249-259).
;
_refine_ls_abs_structure_Flack 0.052(6)
_refine_ls_extinction_method none
_refine_ls_goodness_of_fit_ref 1.120
_refine_ls_hydrogen_treatment constr
_refine_ls_matrix_type full
_refine_ls_number_parameters 1046
_refine_ls_number_reflns 13097
_refine_ls_number_restraints 0
_refine_ls_restrained_S_all 1.120
_refine_ls_R_factor_all 0.1061
_refine_ls_R_factor_gt 0.0683
_refine_ls_shift/su_max 0.001
_refine_ls_shift/su_mean 0.000
_refine_ls_structure_factor_coef Fsqd
_refine_ls_weighting_details 'w=1/[\s^2^(Fo^2^)+(0.0284P)^2^+27.2570P] where P=(Fo^2^+2Fc^2^)/3'
_refine_ls_weighting_scheme calc
_refine_ls_wR_factor_gt 0.1218
_refine_ls_wR_factor_ref 0.1355
_reflns_Friedel_coverage 0.822
_reflns_Friedel_fraction_full 1.000
_reflns_Friedel_fraction_max 1.000
_reflns_number_gt 9853
_reflns_number_total 13097
_reflns_threshold_expression 'I > 2\s(I)'
_cod_data_source_file d5nj00233h2.cif
_cod_data_source_block Barium_Structure_Complex_5
_cod_depositor_comments 'Adding full bibliography for 7063821--7063824.cif.'
_cod_database_code 7063824
_shelx_shelxl_version_number 2019/3
_shelx_space_group_comment
;
The symmetry employed for this shelxl refinement is uniquely defined
by the following loop, which should always be used as a source of
symmetry information in preference to the above space-group names.
They are only intended as comments.
;
_shelx_estimated_absorpt_t_min 0.879
_shelx_estimated_absorpt_t_max 0.909

loop_
_space_group_symop_operation_xyz
'x, y, z'
'-x+1/2, -y, z+1/2'
'-x, y+1/2, -z+1/2'
'x+1/2, -y+1/2, -z'

loop_
_atom_site_label
_atom_site_type_symbol
_atom_site_fract_x
_atom_site_fract_y
_atom_site_fract_z
_atom_site_U_iso_or_equiv
_atom_site_adp_type
_atom_site_occupancy
_atom_site_site_symmetry_order
_atom_site_calc_flag
_atom_site_refinement_flags_posn
_atom_site_refinement_flags_adp
_atom_site_refinement_flags_occupancy
_atom_site_disorder_assembly
_atom_site_disorder_group
Ba1 Ba 0.36866(4) 0.36981(4) 0.62997(2) 0.0479(2) Uani 1 1 d . . . . .
Fe1 Fe 0.22331(10) 0.27485(10) 0.71257(6) 0.0438(4) Uani 1 1 d . . . . .
Fe2 Fe 0.45352(10) 0.52283(10) 0.54829(6) 0.0454(4) Uani 1 1 d . . . . .
O1A O 0.2219(5) 0.2985(4) 0.6512(2) 0.050(2) Uani 1 1 d . . . . .
O2B O 0.2718(5) 0.1640(5) 0.7086(3) 0.057(2) Uani 1 1 d . . . . .
O1E O 0.3918(5) 0.4231(4) 0.5417(2) 0.050(2) Uani 1 1 d . . . . .
O1F O 0.4342(5) 0.5198(4) 0.6101(2) 0.048(2) Uani 1 1 d . . . . .
O2E O 0.5661(5) 0.4747(5) 0.5510(3) 0.056(2) Uani 1 1 d . . . . .
O2A O 0.1407(5) 0.3570(4) 0.7326(3) 0.055(2) Uani 1 1 d . . . . .
O1B O 0.3208(4) 0.3399(5) 0.7182(3) 0.049(2) Uani 1 1 d . . . . .
O3B O 0.4631(5) 0.4120(5) 0.7029(3) 0.066(3) Uani 1 1 d . . . . .
O2F O 0.3610(5) 0.5970(4) 0.5339(3) 0.055(2) Uani 1 1 d . . . . .
O4B O 0.3425(6) 0.0672(6) 0.7406(3) 0.077(3) Uani 1 1 d . . . . .
O3F O 0.3140(5) 0.5195(5) 0.6676(3) 0.057(2) Uani 1 1 d . . . . .
O3A O 0.2136(6) 0.4198(5) 0.5977(3) 0.062(2) Uani 1 1 d . . . . .
O4A O 0.0129(5) 0.3967(5) 0.7380(4) 0.083(3) Uani 1 1 d . . . . .
O3E O 0.3230(5) 0.2803(5) 0.5549(3) 0.064(2) Uani 1 1 d . . . . .
N1E N 0.4837(6) 0.5096(6) 0.4799(3) 0.052(3) Uani 1 1 d . . . . .
H1E H 0.507257 0.560720 0.469736 0.062 Uiso 1 1 calc R U . . .
O4E O 0.6631(6) 0.4056(6) 0.5173(4) 0.083(3) Uani 1 1 d . . . . .
C6F C 0.4820(7) 0.6489(7) 0.6337(4) 0.050(3) Uani 1 1 d . . . . .
N1F N 0.5114(6) 0.6440(6) 0.5552(3) 0.050(3) Uani 1 1 d . . . . .
H1F H 0.556924 0.646805 0.534602 0.060 Uiso 1 1 calc R U . . .
C8B C 0.3008(7) 0.1777(7) 0.7844(4) 0.052(3) Uani 1 1 d . . . . .
H8B H 0.354203 0.202841 0.789235 0.062 Uiso 1 1 calc R U . . .
N1A N 0.1052(5) 0.2100(5) 0.7036(3) 0.048(3) Uani 1 1 d . . . . .
H1A H 0.104415 0.164048 0.723688 0.058 Uiso 1 1 calc R U . . .
C18B C 0.3053(8) 0.1307(9) 0.7417(5) 0.059(3) Uani 1 1 d . . . . .
C1B C 0.3631(7) 0.3677(7) 0.7528(3) 0.043(3) Uani 1 1 d . . . . .
C18A C 0.0634(8) 0.3451(7) 0.7294(4) 0.054(3) Uani 1 1 d . . . . .
C6A C 0.0958(7) 0.2423(7) 0.6261(4) 0.049(3) Uani 1 1 d . . . . .
C1E C 0.3616(7) 0.3841(7) 0.5075(4) 0.048(3) Uani 1 1 d . . . . .
N1B N 0.2393(6) 0.2437(6) 0.7805(3) 0.049(3) Uani 1 1 d . . . . .
H1B H 0.187025 0.222008 0.790799 0.059 Uiso 1 1 calc R U . . .
C1F C 0.4282(8) 0.5837(7) 0.6366(4) 0.051(3) Uani 1 1 d . . . . .
C11A C -0.1471(8) 0.1626(9) 0.7112(4) 0.060(4) Uani 1 1 d . . . . .
C18E C 0.5985(8) 0.4413(7) 0.5170(5) 0.056(4) Uani 1 1 d . . . . .
C1A C 0.1575(7) 0.3005(7) 0.6247(4) 0.049(3) Uani 1 1 d . . . . .
C2B C 0.4381(8) 0.4078(7) 0.7455(4) 0.052(3) Uani 1 1 d . . . . .
C9A C -0.0203(8) 0.2242(8) 0.7507(4) 0.057(3) Uani 1 1 d . . . . .
C8E C 0.5468(9) 0.4459(7) 0.4759(4) 0.056(3) Uani 1 1 d . . . . .
H8E H 0.517451 0.394314 0.473756 0.068 Uiso 1 1 calc R U . . .
C2E C 0.3227(7) 0.3096(7) 0.5130(4) 0.052(3) Uani 1 1 d . . . . .
C10A C -0.0695(8) 0.1556(7) 0.7327(5) 0.058(4) Uani 1 1 d . . . . .
O4F O 0.3063(6) 0.7184(6) 0.5408(4) 0.098(4) Uani 1 1 d . . . . .
C9F C 0.4716(10) 0.7527(8) 0.5031(5) 0.074(4) Uani 1 1 d . . . . .
H9FA H 0.481581 0.713031 0.480626 0.089 Uiso 1 1 calc R U . . .
H9FB H 0.424352 0.784416 0.494584 0.089 Uiso 1 1 calc R U . . .
C7A C 0.1004(8) 0.1769(7) 0.6584(4) 0.059(4) Uani 1 1 d . . . . .
H7AA H 0.148286 0.143900 0.652697 0.071 Uiso 1 1 calc R U . . .
H7AB H 0.052546 0.142595 0.655786 0.071 Uiso 1 1 calc R U . . .
N2E N 0.7279(7) 0.6351(8) 0.4393(4) 0.081(4) Uani 1 1 d . . . . .
H2E H 0.761028 0.667772 0.451975 0.097 Uiso 1 1 calc R U . . .
C2A C 0.1497(7) 0.3636(9) 0.5946(4) 0.055(3) Uani 1 1 d . . . . .
C10B C 0.2030(9) 0.0815(10) 0.8210(5) 0.067(4) Uani 1 1 d . . . . .
O4X O 0.5322(6) 0.3349(6) 0.6020(4) 0.089(3) Uani 1 1 d . . . . .
C8F C 0.4525(8) 0.7098(7) 0.5439(4) 0.055(3) Uani 1 1 d . . . . .
H8F H 0.451725 0.749271 0.567590 0.066 Uiso 1 1 calc R U . . .
C6B C 0.3374(7) 0.3581(7) 0.7956(4) 0.050(3) Uani 1 1 d . . . . .
C9B C 0.2820(8) 0.1233(9) 0.8235(4) 0.068(4) Uani 1 1 d . . . . .
H9B H 0.317640 0.117421 0.846772 0.081 Uiso 1 1 calc R U . . .
N2A N -0.1131(9) 0.0326(8) 0.7145(5) 0.091(4) Uani 1 1 d . . . . .
H2A H -0.113364 -0.018933 0.710651 0.109 Uiso 1 1 calc R U . . .
N2F N 0.6687(9) 0.8582(11) 0.4987(6) 0.114(6) Uani 1 1 d . . . . .
H2F H 0.718790 0.862293 0.490522 0.137 Uiso 1 1 calc R U . . .
C7F C 0.5461(8) 0.6517(7) 0.5996(4) 0.060(4) Uani 1 1 d . . . . .
H7FA H 0.584781 0.608156 0.604412 0.072 Uiso 1 1 calc R U . . .
H7FB H 0.575548 0.702475 0.601732 0.072 Uiso 1 1 calc R U . . .
C2F C 0.3661(9) 0.5842(7) 0.6688(4) 0.055(3) Uani 1 1 d . . . . .
C9E C 0.5971(8) 0.4538(8) 0.4346(5) 0.067(4) Uani 1 1 d . . . . .
H9EA H 0.636230 0.409739 0.433697 0.080 Uiso 1 1 calc R U . . .
H9EB H 0.560809 0.447491 0.410003 0.080 Uiso 1 1 calc R U . . .
N1X N 0.8216(12) 0.5015(12) 0.5678(6) 0.122(6) Uani 1 1 d . . . . .
C11F C 0.5492(9) 0.8832(9) 0.5292(4) 0.063(4) Uani 1 1 d . . . . .
C8A C 0.0351(7) 0.2626(7) 0.7143(4) 0.047(3) Uani 1 1 d . . . . .
C10E C 0.6420(9) 0.5313(8) 0.4298(4) 0.068(4) Uani 1 1 d . . . . .
C10F C 0.5423(11) 0.8062(8) 0.5063(5) 0.071(4) Uani 1 1 d . . . . .
N2B N 0.1035(10) -0.0066(8) 0.8062(5) 0.095(5) Uani 1 1 d . . . . .
H2B H 0.079886 -0.049530 0.796562 0.114 Uiso 1 1 calc R U . . .
C16A C -0.1745(10) 0.0848(10) 0.7011(5) 0.069(4) Uani 1 1 d . . . . .
O3X O 0.4196(7) 0.2116(6) 0.6527(4) 0.089(3) Uani 1 1 d . . . . .
C12B C 0.1026(11) 0.1779(12) 0.8637(6) 0.096(5) Uani 1 1 d . . . . .
H12B H 0.141708 0.215638 0.872088 0.115 Uiso 1 1 calc R U . . .
C12A C -0.1981(10) 0.2269(11) 0.7008(5) 0.079(5) Uani 1 1 d . . . . .
H12A H -0.181947 0.279669 0.706661 0.095 Uiso 1 1 calc R U . . .
C11B C 0.1271(11) 0.1089(9) 0.8393(5) 0.074(4) Uani 1 1 d . . . . .
C16E C 0.7014(9) 0.6420(10) 0.3981(6) 0.080(4) Uani 1 1 d . . . . .
C3F C 0.3601(10) 0.6465(8) 0.6976(4) 0.069(4) Uani 1 1 d . . . . .
H3F H 0.319593 0.645828 0.718749 0.083 Uiso 1 1 calc R U . . .
C17A C -0.0523(9) 0.0750(9) 0.7345(5) 0.074(4) Uani 1 1 d . . . . .
H17A H -0.006356 0.052333 0.747377 0.089 Uiso 1 1 calc R U . . .
C7B C 0.2578(8) 0.3169(8) 0.8070(4) 0.055(3) Uani 1 1 d . . . . .
H7BA H 0.259538 0.301359 0.837265 0.065 Uiso 1 1 calc R U . . .
H7BB H 0.213651 0.355516 0.803536 0.065 Uiso 1 1 calc R U . . .
C5F C 0.4723(10) 0.7122(9) 0.6641(5) 0.072(4) Uani 1 1 d . . . . .
H5F H 0.507102 0.756614 0.662629 0.087 Uiso 1 1 calc R U . . .
C6E C 0.3672(8) 0.4142(7) 0.4648(4) 0.056(3) Uani 1 1 d . . . . .
C18F C 0.3678(10) 0.6739(8) 0.5394(5) 0.066(4) Uani 1 1 d . . . . .
C19A C 0.2056(9) 0.4918(9) 0.5721(5) 0.079(5) Uani 1 1 d . . . . .
H19A H 0.212585 0.478527 0.542067 0.119 Uiso 1 1 calc R U . . .
H19B H 0.246526 0.530263 0.580601 0.119 Uiso 1 1 calc R U . . .
H19C H 0.152322 0.514741 0.576423 0.119 Uiso 1 1 calc R U . . .
C12F C 0.4929(10) 0.9292(10) 0.5517(5) 0.076(4) Uani 1 1 d . . . . .
H12F H 0.439467 0.910911 0.555067 0.091 Uiso 1 1 calc R U . . .
C15F C 0.6526(12) 0.9875(13) 0.5418(7) 0.107(7) Uani 1 1 d . . . . .
H15F H 0.706023 1.006166 0.539015 0.128 Uiso 1 1 calc R U . . .
C13A C -0.2729(12) 0.2122(14) 0.6816(6) 0.102(6) Uani 1 1 d . . . . .
H13A H -0.307944 0.254555 0.674709 0.122 Uiso 1 1 calc R U . . .
C5A C 0.0313(9) 0.2474(9) 0.5958(5) 0.070(4) Uani 1 1 d . . . . .
H5A H -0.011119 0.209977 0.597266 0.084 Uiso 1 1 calc R U . . .
C5B C 0.3830(10) 0.3886(8) 0.8296(4) 0.066(4) Uani 1 1 d . . . . .
H5B H 0.365479 0.381471 0.857976 0.080 Uiso 1 1 calc R U . . .
C16F C 0.6286(12) 0.9138(11) 0.5244(6) 0.086(5) Uani 1 1 d . . . . .
C3B C 0.4814(9) 0.4384(9) 0.7806(5) 0.073(4) Uani 1 1 d . . . . .
H3B H 0.530366 0.465556 0.775783 0.087 Uiso 1 1 calc R U . . .
C3E C 0.2872(9) 0.2684(10) 0.4798(6) 0.080(5) Uani 1 1 d . . . . .
H3E H 0.259104 0.220375 0.484854 0.096 Uiso 1 1 calc R U . . .
C17F C 0.6178(13) 0.7959(11) 0.4882(5) 0.095(6) Uani 1 1 d . . . . .
H17F H 0.632591 0.752066 0.471037 0.114 Uiso 1 1 calc R U . . .
C13B C 0.0220(14) 0.1898(15) 0.8752(7) 0.127(7) Uani 1 1 d . . . . .
H13B H 0.006556 0.237920 0.888547 0.153 Uiso 1 1 calc R U . . .
C14B C -0.0356(12) 0.1313(17) 0.8672(7) 0.131(7) Uani 1 1 d . . . . .
H14B H -0.088543 0.138007 0.877576 0.157 Uiso 1 1 calc R U . . .
C4B C 0.4541(10) 0.4294(9) 0.8211(5) 0.072(4) Uani 1 1 d . . . . .
H4B H 0.483826 0.451354 0.843909 0.087 Uiso 1 1 calc R U . . .
C7E C 0.4085(8) 0.4934(8) 0.4544(4) 0.064(4) Uani 1 1 d . . . . .
H7EA H 0.422380 0.493868 0.423928 0.077 Uiso 1 1 calc R U . . .
H7EB H 0.369983 0.537021 0.459473 0.077 Uiso 1 1 calc R U . . .
C4F C 0.4140(11) 0.7104(10) 0.6954(5) 0.084(5) Uani 1 1 d . . . . .
H4F H 0.410465 0.752457 0.715310 0.100 Uiso 1 1 calc R U . . .
O5X O 0.3742(13) 1.0474(11) 0.6527(6) 0.171(7) Uani 1 1 d . . . . .
H5X H 0.352757 1.090149 0.659924 0.257 Uiso 1 1 calc R U . . .
C11E C 0.6449(11) 0.5779(9) 0.3909(6) 0.084(5) Uani 1 1 d . . . . .
C5E C 0.3329(8) 0.3701(10) 0.4307(4) 0.070(4) Uani 1 1 d . . . . .
H5E H 0.337185 0.389660 0.402587 0.084 Uiso 1 1 calc R U . . .
C15A C -0.2475(12) 0.0670(12) 0.6818(6) 0.090(5) Uani 1 1 d . . . . .
H15A H -0.263601 0.014461 0.675249 0.108 Uiso 1 1 calc R U . . .
C14A C -0.2944(12) 0.1330(17) 0.6730(5) 0.108(6) Uani 1 1 d . . . . .
H14A H -0.345041 0.124086 0.660160 0.130 Uiso 1 1 calc R U . . .
C3A C 0.0888(8) 0.3651(10) 0.5642(4) 0.072(4) Uani 1 1 d . . . . .
H3A H 0.087268 0.405879 0.543487 0.086 Uiso 1 1 calc R U . . .
C17B C 0.1825(10) 0.0123(10) 0.7997(6) 0.076(5) Uani 1 1 d . . . . .
H17B H 0.218372 -0.017890 0.782809 0.091 Uiso 1 1 calc R U . . .
C19B C 0.5409(9) 0.4476(10) 0.6958(6) 0.098(6) Uani 1 1 d . . . . .
H19D H 0.542035 0.500710 0.708284 0.147 Uiso 1 1 calc R U . . .
H19E H 0.551017 0.451337 0.665234 0.147 Uiso 1 1 calc R U . . .
H19F H 0.582336 0.414642 0.708971 0.147 Uiso 1 1 calc R U . . .
C17E C 0.6945(10) 0.5695(9) 0.4573(5) 0.083(5) Uani 1 1 d . . . . .
H17E H 0.705702 0.551951 0.485289 0.100 Uiso 1 1 calc R U . . .
C16B C 0.0663(11) 0.0517(13) 0.8301(6) 0.089(6) Uani 1 1 d . . . . .
C15B C -0.0158(14) 0.0610(15) 0.8433(7) 0.116(7) Uani 1 1 d . . . . .
H15B H -0.055234 0.022519 0.836544 0.140 Uiso 1 1 calc R U . . .
C4A C 0.0292(9) 0.3050(11) 0.5645(6) 0.083(5) Uani 1 1 d . . . . .
H4A H -0.011525 0.304294 0.543529 0.099 Uiso 1 1 calc R U . . .
C19E C 0.2928(11) 0.2001(8) 0.5599(5) 0.092(6) Uani 1 1 d . . . . .
H19G H 0.237211 0.197605 0.549992 0.137 Uiso 1 1 calc R U . . .
H19H H 0.294953 0.184967 0.589903 0.137 Uiso 1 1 calc R U . . .
H19I H 0.325713 0.163475 0.543261 0.137 Uiso 1 1 calc R U . . .
C13F C 0.5171(15) 1.0038(12) 0.5696(5) 0.107(6) Uani 1 1 d . . . . .
H13F H 0.480214 1.034212 0.585777 0.129 Uiso 1 1 calc R U . . .
C15E C 0.7220(13) 0.6977(10) 0.3653(7) 0.120(7) Uani 1 1 d . . . . .
H15E H 0.756299 0.741265 0.371083 0.144 Uiso 1 1 calc R U . . .
C19F C 0.2449(9) 0.5209(9) 0.6949(5) 0.085(5) Uani 1 1 d . . . . .
H19J H 0.262232 0.525572 0.724494 0.127 Uiso 1 1 calc R U . . .
H19K H 0.214294 0.471800 0.691292 0.127 Uiso 1 1 calc R U . . .
H19L H 0.211014 0.566367 0.687589 0.127 Uiso 1 1 calc R U . . .
C4E C 0.2936(9) 0.2994(10) 0.4381(6) 0.081(5) Uani 1 1 d . . . . .
H4E H 0.270682 0.271277 0.415058 0.097 Uiso 1 1 calc R U . . .
C12E C 0.6121(14) 0.5691(11) 0.3490(7) 0.124(8) Uani 1 1 d . . . . .
H12E H 0.577006 0.526332 0.342830 0.148 Uiso 1 1 calc R U . . .
O1X O 0.752(2) 0.6187(14) 0.5548(7) 0.239(14) Uani 1 1 d . . . . .
C3X C 0.761(2) 0.554(2) 0.5720(10) 0.183(16) Uani 1 1 d . . . . .
H3X H 0.720303 0.538672 0.591128 0.219 Uiso 1 1 calc R U . . .
O2X O 0.7433(15) 0.7711(12) 0.5799(5) 0.219(10) Uani 1 1 d . . . . .
C14F C 0.5949(17) 1.0314(14) 0.5631(7) 0.122(8) Uani 1 1 d . . . . .
H14F H 0.608951 1.082242 0.573739 0.147 Uiso 1 1 calc R U . . .
C1X C 0.823(2) 0.4239(16) 0.5888(10) 0.212(16) Uani 1 1 d . . . . .
H1XA H 0.866684 0.422531 0.609502 0.319 Uiso 1 1 calc R U . . .
H1XB H 0.831077 0.382195 0.567640 0.319 Uiso 1 1 calc R U . . .
H1XC H 0.771845 0.415204 0.603393 0.319 Uiso 1 1 calc R U . . .
C6X C 0.3199(18) 1.000(2) 0.6363(11) 0.29(3) Uani 1 1 d . . . . .
H6XA H 0.317925 0.950877 0.652538 0.441 Uiso 1 1 calc R U . . .
H6XB H 0.333774 0.988733 0.606793 0.441 Uiso 1 1 calc R U . . .
H6XC H 0.267510 1.026424 0.637393 0.441 Uiso 1 1 calc R U . . .
C14E C 0.6904(18) 0.6860(14) 0.3249(9) 0.177(13) Uani 1 1 d . . . . .
H14E H 0.707082 0.719052 0.302231 0.212 Uiso 1 1 calc R U . . .
C4X C 0.5470(14) 0.2649(11) 0.5719(8) 0.150(10) Uani 1 1 d . . . . .
H4XA H 0.533546 0.215208 0.586290 0.225 Uiso 1 1 calc R U . . .
H4XB H 0.603463 0.264043 0.563455 0.225 Uiso 1 1 calc R U . . .
H4XC H 0.513336 0.270809 0.546609 0.225 Uiso 1 1 calc R U . . .
C2X C 0.896(2) 0.522(2) 0.5462(11) 0.28(2) Uani 1 1 d . . . . .
H2XA H 0.892438 0.576645 0.535606 0.419 Uiso 1 1 calc R U . . .
H2XB H 0.904586 0.485822 0.522422 0.419 Uiso 1 1 calc R U . . .
H2XC H 0.940741 0.517908 0.566150 0.419 Uiso 1 1 calc R U . . .
C13E C 0.6320(19) 0.6239(15) 0.3173(8) 0.185(13) Uani 1 1 d . . . . .
H13E H 0.606889 0.620222 0.290354 0.222 Uiso 1 1 calc R U . . .
C5X C 0.4794(12) 0.2005(12) 0.6854(8) 0.142(9) Uani 1 1 d . . . . .
H5XA H 0.525534 0.234654 0.679585 0.213 Uiso 1 1 calc R U . . .
H5XB H 0.496550 0.144948 0.685701 0.213 Uiso 1 1 calc R U . . .
H5XC H 0.456447 0.214337 0.713013 0.213 Uiso 1 1 calc R U . . .

loop_
_atom_site_aniso_label
_atom_site_aniso_U_11
_atom_site_aniso_U_22
_atom_site_aniso_U_33
_atom_site_aniso_U_23
_atom_site_aniso_U_13
_atom_site_aniso_U_12
Ba1 0.0457(4) 0.0430(4) 0.0552(4) 0.0005(4) 0.0015(4) -0.0055(4)
Fe1 0.0375(10) 0.0406(10) 0.0531(11) 0.0035(9) -0.0035(8) -0.0025(8)
Fe2 0.0440(10) 0.0360(9) 0.0561(11) -0.0001(8) 0.0065(9) -0.0007(8)
O1A 0.049(5) 0.048(5) 0.052(5) 0.006(4) -0.008(4) -0.005(4)
O2B 0.054(5) 0.048(5) 0.070(6) 0.003(5) 0.004(5) 0.012(4)
O1E 0.058(6) 0.042(4) 0.049(5) -0.007(4) -0.002(4) -0.010(4)
O1F 0.053(5) 0.038(4) 0.054(5) -0.007(4) 0.014(4) -0.006(4)
O2E 0.044(5) 0.051(5) 0.071(6) 0.000(5) 0.004(5) 0.002(4)
O2A 0.046(5) 0.043(5) 0.077(6) 0.000(4) -0.001(4) -0.003(4)
O1B 0.035(4) 0.058(5) 0.053(5) 0.007(4) -0.004(4) -0.008(4)
O3B 0.054(6) 0.075(6) 0.069(7) 0.005(5) -0.014(5) -0.029(5)
O2F 0.045(5) 0.035(4) 0.086(6) -0.006(4) -0.010(5) 0.006(4)
O4B 0.084(7) 0.055(6) 0.093(8) 0.005(5) -0.013(6) 0.025(6)
O3F 0.060(6) 0.053(5) 0.059(6) -0.003(4) 0.014(5) -0.002(5)
O3A 0.065(6) 0.053(5) 0.070(6) 0.012(5) -0.002(5) 0.002(5)
O4A 0.047(6) 0.054(6) 0.147(10) -0.019(6) 0.005(6) 0.008(5)
O3E 0.067(6) 0.049(5) 0.076(7) -0.009(5) 0.009(5) -0.019(5)
N1E 0.072(8) 0.037(6) 0.047(6) 0.008(5) 0.009(6) -0.002(5)
O4E 0.061(6) 0.072(7) 0.117(9) -0.002(6) 0.015(6) 0.030(5)
C6F 0.055(7) 0.042(7) 0.052(8) 0.000(7) -0.011(7) 0.007(6)
N1F 0.050(6) 0.044(6) 0.056(6) 0.005(5) 0.014(5) -0.011(5)
C8B 0.042(7) 0.047(7) 0.067(9) 0.009(7) -0.006(6) 0.001(6)
N1A 0.049(6) 0.033(5) 0.062(7) 0.000(5) 0.002(5) -0.003(4)
C18B 0.053(8) 0.050(8) 0.075(10) 0.011(9) -0.005(7) 0.006(8)
C1B 0.051(7) 0.032(6) 0.045(7) -0.001(6) -0.009(6) 0.003(7)
C18A 0.037(8) 0.037(8) 0.087(10) 0.003(6) 0.001(7) -0.003(6)
C6A 0.044(7) 0.050(7) 0.052(8) -0.010(7) -0.006(7) 0.000(6)
C1E 0.041(7) 0.061(8) 0.041(7) -0.004(6) 0.003(6) -0.009(7)
N1B 0.044(6) 0.059(7) 0.044(6) 0.009(5) -0.004(5) -0.002(5)
C1F 0.063(8) 0.039(7) 0.049(8) 0.000(6) -0.003(7) -0.002(6)
C11A 0.054(9) 0.068(9) 0.057(8) 0.007(7) 0.015(7) -0.007(8)
C18E 0.052(8) 0.035(7) 0.082(11) 0.002(7) 0.025(8) 0.002(6)
C1A 0.048(8) 0.061(8) 0.039(7) -0.006(7) -0.007(6) 0.012(6)
C2B 0.055(8) 0.044(7) 0.058(9) 0.006(6) -0.012(7) -0.006(6)
C9A 0.052(8) 0.059(8) 0.061(9) 0.002(7) -0.003(7) -0.011(7)
C8E 0.074(9) 0.036(7) 0.059(9) -0.002(6) 0.005(8) -0.004(7)
C2E 0.049(8) 0.047(8) 0.059(9) -0.008(7) -0.001(7) -0.010(6)
C10A 0.056(9) 0.036(8) 0.081(10) 0.010(7) 0.004(7) -0.009(6)
O4F 0.075(7) 0.056(6) 0.164(12) -0.017(7) -0.021(7) 0.019(6)
C9F 0.109(13) 0.038(8) 0.074(10) 0.002(7) -0.013(9) -0.003(8)
C7A 0.042(8) 0.044(8) 0.091(11) -0.016(8) -0.005(7) -0.008(6)
N2E 0.088(9) 0.077(9) 0.078(9) -0.004(8) 0.008(7) -0.029(8)
C2A 0.049(8) 0.059(8) 0.058(8) -0.001(7) 0.004(6) 0.016(8)
C10B 0.058(10) 0.079(11) 0.063(9) 0.017(8) -0.007(8) -0.002(9)
O4X 0.074(7) 0.089(8) 0.105(8) 0.020(6) 0.010(6) 0.017(6)
C8F 0.062(9) 0.036(7) 0.067(9) 0.000(7) -0.016(8) -0.002(7)
C6B 0.064(8) 0.041(7) 0.045(8) 0.001(6) 0.000(6) 0.007(6)
C9B 0.058(8) 0.070(9) 0.074(9) 0.029(9) -0.023(7) -0.004(8)
N2A 0.095(11) 0.057(8) 0.121(11) -0.003(8) 0.006(9) -0.017(8)
N2F 0.090(11) 0.101(12) 0.152(15) 0.042(12) 0.037(10) -0.007(11)
C7F 0.049(8) 0.042(8) 0.088(11) -0.004(7) -0.015(8) -0.014(6)
C2F 0.069(9) 0.043(7) 0.051(8) -0.008(6) 0.001(8) -0.002(8)
C9E 0.076(10) 0.047(8) 0.078(10) -0.020(7) 0.025(8) -0.005(7)
N1X 0.130(15) 0.117(15) 0.120(15) -0.072(12) -0.001(12) 0.007(12)
C11F 0.065(9) 0.071(10) 0.051(8) 0.018(8) 0.019(7) 0.001(9)
C8A 0.034(7) 0.038(7) 0.070(9) -0.012(6) -0.001(6) 0.008(6)
C10E 0.080(10) 0.063(9) 0.061(9) -0.017(8) 0.018(9) -0.010(9)
C10F 0.096(12) 0.051(9) 0.066(10) 0.008(7) 0.007(9) 0.013(9)
N2B 0.096(12) 0.064(9) 0.124(13) 0.009(8) -0.015(9) -0.027(8)
C16A 0.073(11) 0.068(11) 0.067(10) 0.001(8) 0.021(9) -0.020(9)
O3X 0.085(8) 0.069(7) 0.115(9) 0.027(6) 0.015(7) 0.018(6)
C12B 0.079(13) 0.125(15) 0.084(12) 0.009(12) -0.009(10) -0.011(11)
C12A 0.070(11) 0.093(12) 0.075(11) 0.009(9) -0.008(9) 0.000(10)
C11B 0.080(11) 0.074(10) 0.067(9) 0.017(8) -0.007(9) -0.016(10)
C16E 0.078(11) 0.077(11) 0.085(12) 0.015(10) -0.006(9) -0.020(9)
C3F 0.087(10) 0.054(9) 0.066(9) -0.007(7) 0.015(8) -0.013(9)
C17A 0.062(10) 0.064(10) 0.095(12) 0.012(9) -0.005(9) -0.008(9)
C7B 0.063(9) 0.054(8) 0.047(8) -0.006(7) -0.003(7) 0.006(7)
C5F 0.095(12) 0.057(9) 0.064(10) -0.010(8) -0.025(9) -0.020(9)
C6E 0.050(7) 0.061(8) 0.056(8) -0.011(7) -0.002(7) 0.010(7)
C18F 0.068(9) 0.047(8) 0.082(10) -0.001(7) 0.004(9) 0.011(9)
C19A 0.063(10) 0.071(11) 0.103(12) 0.029(9) 0.002(9) 0.001(8)
C12F 0.083(11) 0.081(11) 0.065(10) 0.004(9) 0.000(9) -0.010(9)
C15F 0.099(16) 0.113(17) 0.109(16) 0.054(13) -0.024(12) -0.057(13)
C13A 0.088(14) 0.138(19) 0.079(12) 0.003(12) 0.007(11) 0.036(14)
C5A 0.062(10) 0.078(11) 0.069(10) -0.015(9) -0.009(8) -0.004(8)
C5B 0.091(11) 0.054(9) 0.055(8) -0.004(7) -0.015(8) 0.007(9)
C16F 0.091(13) 0.074(11) 0.093(12) 0.034(10) 0.026(11) 0.005(12)
C3B 0.063(10) 0.071(10) 0.084(12) 0.002(9) -0.023(9) -0.016(8)
C3E 0.069(10) 0.078(11) 0.093(13) -0.015(10) -0.004(10) -0.020(9)
C17F 0.123(16) 0.075(12) 0.086(12) 0.016(9) 0.041(12) 0.029(12)
C13B 0.102(16) 0.16(2) 0.114(17) -0.004(16) 0.016(14) -0.015(16)
C14B 0.084(14) 0.18(2) 0.125(17) 0.03(2) 0.033(14) -0.017(17)
C4B 0.086(12) 0.075(10) 0.056(10) -0.001(8) -0.028(9) -0.003(9)
C7E 0.074(10) 0.070(10) 0.048(8) 0.002(7) 0.006(7) 0.019(8)
C4F 0.115(14) 0.074(11) 0.062(10) -0.021(9) 0.003(10) 0.003(10)
O5X 0.209(19) 0.167(16) 0.137(14) -0.007(12) 0.032(14) 0.063(16)
C11E 0.083(12) 0.069(10) 0.100(13) 0.001(9) -0.006(10) -0.009(10)
C5E 0.076(10) 0.089(11) 0.045(8) -0.010(9) -0.012(7) 0.017(10)
C15A 0.097(15) 0.094(14) 0.078(12) 0.006(10) -0.002(11) -0.035(12)
C14A 0.084(13) 0.17(2) 0.073(12) -0.008(16) -0.014(10) -0.037(17)
C3A 0.066(9) 0.080(10) 0.069(9) 0.022(9) -0.021(8) 0.013(9)
C17B 0.058(10) 0.071(11) 0.098(13) 0.014(10) -0.014(9) -0.006(8)
C19B 0.065(10) 0.111(14) 0.118(14) 0.026(11) -0.028(10) -0.052(10)
C17E 0.114(13) 0.067(10) 0.070(11) -0.007(9) 0.027(10) -0.040(10)
C16B 0.066(12) 0.108(16) 0.094(14) 0.028(12) -0.004(10) -0.020(11)
C15B 0.108(18) 0.133(19) 0.108(17) 0.018(14) 0.000(13) -0.032(15)
C4A 0.049(9) 0.100(13) 0.099(13) 0.008(11) -0.031(9) -0.004(9)
C19E 0.132(15) 0.059(10) 0.084(12) -0.021(8) 0.016(10) -0.053(10)
C13F 0.16(2) 0.107(16) 0.057(11) -0.019(10) 0.016(12) -0.014(15)
C15E 0.172(19) 0.076(12) 0.111(16) 0.033(12) -0.024(16) -0.036(12)
C19F 0.083(11) 0.073(10) 0.099(12) 0.003(9) 0.056(10) 0.005(9)
C4E 0.075(11) 0.084(12) 0.083(13) -0.036(10) -0.006(9) -0.026(9)
C12E 0.18(2) 0.072(12) 0.120(16) 0.018(12) -0.064(16) -0.007(13)
O1X 0.38(4) 0.17(2) 0.168(18) -0.046(17) -0.14(2) 0.07(2)
C3X 0.19(3) 0.23(4) 0.13(3) -0.12(3) -0.05(2) 0.08(3)
O2X 0.32(3) 0.204(19) 0.129(13) -0.005(13) -0.058(16) 0.100(19)
C14F 0.17(2) 0.106(17) 0.092(16) 0.008(12) 0.005(15) -0.047(18)
C1X 0.30(4) 0.10(2) 0.24(4) -0.01(2) -0.06(3) -0.01(2)
C6X 0.19(3) 0.41(6) 0.28(4) -0.18(4) -0.08(3) -0.10(3)
C14E 0.26(3) 0.13(2) 0.14(2) 0.071(17) -0.09(2) -0.09(2)
C4X 0.15(2) 0.076(13) 0.23(3) -0.011(15) 0.10(2) 0.009(13)
C2X 0.23(4) 0.36(5) 0.25(4) -0.01(4) 0.15(3) -0.10(4)
C13E 0.27(3) 0.119(18) 0.17(2) 0.058(18) -0.14(2) -0.03(2)
C5X 0.102(16) 0.114(17) 0.21(3) 0.069(17) -0.040(17) 0.002(13)

loop_
_atom_type_symbol
_atom_type_description
_atom_type_scat_dispersion_real
_atom_type_scat_dispersion_imag
_atom_type_scat_source
C C 0.0033 0.0016 'International Tables Vol C Tables 4.2.6.8 and 6.1.1.4'
H H 0.0000 0.0000 'International Tables Vol C Tables 4.2.6.8 and 6.1.1.4'
Ba Ba -0.3244 2.2819 'International Tables Vol C Tables 4.2.6.8 and 6.1.1.4'
Fe Fe 0.3463 0.8444 'International Tables Vol C Tables 4.2.6.8 and 6.1.1.4'
N N 0.0061 0.0033 'International Tables Vol C Tables 4.2.6.8 and 6.1.1.4'
O O 0.0106 0.0060 'International Tables Vol C Tables 4.2.6.8 and 6.1.1.4'

loop_
_geom_angle_atom_site_label_1
_geom_angle_atom_site_label_2
_geom_angle_atom_site_label_3
_geom_angle
_geom_angle_site_symmetry_1
_geom_angle_site_symmetry_3
_geom_angle_publ_flag
O1A Ba1 O1F 140.7(2) . . ?
O1A Ba1 O3B 113.2(2) . . ?
O1F Ba1 O3B 75.1(2) . . ?
O1A Ba1 O3X 78.6(3) . . ?
O1F Ba1 O3X 140.1(3) . . ?
O3B Ba1 O3X 82.5(3) . . ?
O1A Ba1 O3A 55.3(2) . . ?
O1F Ba1 O3A 90.5(2) . . ?
O3B Ba1 O3A 134.1(3) . . ?
O3X Ba1 O3A 128.1(3) . . ?
O1A Ba1 O3E 75.1(2) . . ?
O1F Ba1 O3E 112.7(2) . . ?
O3B Ba1 O3E 157.3(3) . . ?
O3X Ba1 O3E 78.5(3) . . ?
O3A Ba1 O3E 68.4(3) . . ?
O1A Ba1 O4X 143.0(3) . . ?
O1F Ba1 O4X 75.6(3) . . ?
O3B Ba1 O4X 77.3(3) . . ?
O3X Ba1 O4X 67.4(3) . . ?
O3A Ba1 O4X 141.6(3) . . ?
O3E Ba1 O4X 84.0(3) . . ?
O1A Ba1 O3F 90.0(2) . . ?
O1F Ba1 O3F 56.0(2) . . ?
O3B Ba1 O3F 68.6(3) . . ?
O3X Ba1 O3F 141.7(3) . . ?
O3A Ba1 O3F 67.4(3) . . ?
O3E Ba1 O3F 133.9(3) . . ?
O4X Ba1 O3F 125.8(3) . . ?
O1A Ba1 O1B 57.6(2) . . ?
O1F Ba1 O1B 117.9(2) . . ?
O3B Ba1 O1B 55.6(2) . . ?
O3X Ba1 O1B 71.7(3) . . ?
O3A Ba1 O1B 98.0(2) . . ?
O3E Ba1 O1B 127.6(2) . . ?
O4X Ba1 O1B 120.3(3) . . ?
O3F Ba1 O1B 71.3(2) . . ?
O1A Ba1 O1E 118.0(2) . . ?
O1F Ba1 O1E 57.9(2) . . ?
O3B Ba1 O1E 127.4(2) . . ?
O3X Ba1 O1E 118.5(3) . . ?
O3A Ba1 O1E 72.4(2) . . ?
O3E Ba1 O1E 54.9(2) . . ?
O4X Ba1 O1E 69.8(3) . . ?
O3F Ba1 O1E 99.2(2) . . ?
O1B Ba1 O1E 168.9(2) . . ?
O1A Ba1 Fe1 28.78(16) . . ?
O1F Ba1 Fe1 139.08(15) . . ?
O3B Ba1 Fe1 84.77(18) . . ?
O3X Ba1 Fe1 68.8(2) . . ?
O3A Ba1 Fe1 78.40(19) . . ?
O3E Ba1 Fe1 99.62(18) . . ?
O4X Ba1 Fe1 134.3(2) . . ?
O3F Ba1 Fe1 83.65(17) . . ?
O1B Ba1 Fe1 29.39(15) . . ?
O1E Ba1 Fe1 146.70(16) . . ?
O1A Ba1 Fe2 139.02(16) . . ?
O1F Ba1 Fe2 28.79(16) . . ?
O3B Ba1 Fe2 99.47(18) . . ?
O3X Ba1 Fe2 131.7(2) . . ?
O3A Ba1 Fe2 84.31(18) . . ?
O3E Ba1 Fe2 84.34(18) . . ?
O4X Ba1 Fe2 66.2(2) . . ?
O3F Ba1 Fe2 79.16(17) . . ?
O1B Ba1 Fe2 146.65(16) . . ?
O1E Ba1 Fe2 29.59(15) . . ?
Fe1 Ba1 Fe2 159.26(4) . . ?
O1B Fe1 O1A 89.2(3) . . ?
O1B Fe1 O2B 100.8(3) . . ?
O1A Fe1 O2B 97.5(4) . . ?
O1B Fe1 O2A 98.7(3) . . ?
O1A Fe1 O2A 99.0(3) . . ?
O2B Fe1 O2A 154.6(3) . . ?
O1B Fe1 N1B 86.9(4) . . ?
O1A Fe1 N1B 173.4(4) . . ?
O2B Fe1 N1B 78.1(4) . . ?
O2A Fe1 N1B 86.8(3) . . ?
O1B Fe1 N1A 174.7(3) . . ?
O1A Fe1 N1A 88.0(4) . . ?
O2B Fe1 N1A 84.1(3) . . ?
O2A Fe1 N1A 77.3(3) . . ?
N1B Fe1 N1A 96.3(4) . . ?
O1B Fe1 Ba1 47.0(2) . . ?
O1A Fe1 Ba1 43.2(2) . . ?
O2B Fe1 Ba1 95.1(3) . . ?
O2A Fe1 Ba1 110.2(2) . . ?
N1B Fe1 Ba1 131.8(3) . . ?
N1A Fe1 Ba1 130.8(3) . . ?
O1F Fe2 O1E 89.8(3) . . ?
O1F Fe2 O2F 96.4(3) . . ?
O1E Fe2 O2F 95.9(3) . . ?
O1F Fe2 O2E 95.7(4) . . ?
O1E Fe2 O2E 98.3(3) . . ?
O2F Fe2 O2E 161.3(4) . . ?
O1F Fe2 N1E 171.8(4) . . ?
O1E Fe2 N1E 86.1(4) . . ?
O2F Fe2 N1E 91.0(4) . . ?
O2E Fe2 N1E 78.0(4) . . ?
O1F Fe2 N1F 89.9(3) . . ?
O1E Fe2 N1F 173.8(3) . . ?
O2F Fe2 N1F 78.0(3) . . ?
O2E Fe2 N1F 87.8(3) . . ?
N1E Fe2 N1F 95.0(4) . . ?
O1F Fe2 Ba1 43.5(2) . . ?
O1E Fe2 Ba1 47.3(2) . . ?
O2F Fe2 Ba1 106.1(3) . . ?
O2E Fe2 Ba1 92.5(2) . . ?
N1E Fe2 Ba1 130.8(3) . . ?
N1F Fe2 Ba1 133.2(3) . . ?
C1A O1A Fe1 128.1(7) . . ?
C1A O1A Ba1 122.0(7) . . ?
Fe1 O1A Ba1 108.0(3) . . ?
C18B O2B Fe1 120.9(9) . . ?
C1E O1E Fe2 133.2(7) . . ?
C1E O1E Ba1 123.6(6) . . ?
Fe2 O1E Ba1 103.1(3) . . ?
C1F O1F Fe2 126.4(7) . . ?
C1F O1F Ba1 122.8(7) . . ?
Fe2 O1F Ba1 107.8(3) . . ?
C18E O2E Fe2 120.6(9) . . ?
C18A O2A Fe1 122.3(8) . . ?
C1B O1B Fe1 133.0(7) . . ?
C1B O1B Ba1 123.4(7) . . ?
Fe1 O1B Ba1 103.6(3) . . ?
C2B O3B C19B 115.7(11) . . ?
C2B O3B Ba1 126.0(7) . . ?
C19B O3B Ba1 118.1(9) . . ?
C18F O2F Fe2 120.7(10) . . ?
C2F O3F C19F 118.1(10) . . ?
C2F O3F Ba1 119.2(7) . . ?
C19F O3F Ba1 120.3(8) . . ?
C2A O3A C19A 116.3(10) . . ?
C2A O3A Ba1 119.8(7) . . ?
C19A O3A Ba1 121.0(8) . . ?
C2E O3E C19E 115.2(10) . . ?
C2E O3E Ba1 125.5(7) . . ?
C19E O3E Ba1 119.1(8) . . ?
C8E N1E C7E 113.9(10) . . ?
C8E N1E Fe2 108.1(7) . . ?
C7E N1E Fe2 110.1(7) . . ?
C1F C6F C5F 117.1(13) . . ?
C1F C6F C7F 121.0(11) . . ?
C5F C6F C7F 121.9(12) . . ?
C7F N1F C8F 113.4(10) . . ?
C7F N1F Fe2 109.1(7) . . ?
C8F N1F Fe2 110.9(7) . . ?
N1B C8B C18B 109.6(10) . . ?
N1B C8B C9B 110.9(10) . . ?
C18B C8B C9B 113.0(11) . . ?
C8A N1A C7A 112.4(9) . . ?
C8A N1A Fe1 111.3(6) . . ?
C7A N1A Fe1 109.6(7) . . ?
O4B C18B O2B 124.2(13) . . ?
O4B C18B C8B 119.1(12) . . ?
O2B C18B C8B 116.6(12) . . ?
O1B C1B C6B 123.7(11) . . ?
O1B C1B C2B 118.5(10) . . ?
C6B C1B C2B 117.7(11) . . ?
O4A C18A O2A 123.1(11) . . ?
O4A C18A C8A 119.3(11) . . ?
O2A C18A C8A 117.6(11) . . ?
C1A C6A C5A 118.5(12) . . ?
C1A C6A C7A 119.4(11) . . ?
C5A C6A C7A 122.0(12) . . ?
O1E C1E C2E 119.8(11) . . ?
O1E C1E C6E 123.1(11) . . ?
C2E C1E C6E 117.1(11) . . ?
C8B N1B C7B 114.4(9) . . ?
C8B N1B Fe1 109.4(7) . . ?
C7B N1B Fe1 111.2(7) . . ?
O1F C1F C6F 121.5(11) . . ?
O1F C1F C2F 118.9(10) . . ?
C6F C1F C2F 119.5(11) . . ?
C12A C11A C16A 117.4(15) . . ?
C12A C11A C10A 134.4(14) . . ?
C16A C11A C10A 108.2(13) . . ?
O4E C18E O2E 123.8(15) . . ?
O4E C18E C8E 121.0(13) . . ?
O2E C18E C8E 115.2(11) . . ?
O1A C1A C6A 122.2(11) . . ?
O1A C1A C2A 119.8(11) . . ?
C6A C1A C2A 117.9(11) . . ?
O3B C2B C3B 125.1(12) . . ?
O3B C2B C1B 115.6(10) . . ?
C3B C2B C1B 119.3(13) . . ?
C10A C9A C8A 110.4(11) . . ?
N1E C8E C9E 112.7(10) . . ?
N1E C8E C18E 110.6(10) . . ?
C9E C8E C18E 113.7(12) . . ?
C3E C2E O3E 122.2(12) . . ?
C3E C2E C1E 122.9(13) . . ?
O3E C2E C1E 115.0(11) . . ?
C17A C10A C11A 106.2(12) . . ?
C17A C10A C9A 127.9(14) . . ?
C11A C10A C9A 125.8(12) . . ?
C10F C9F C8F 113.6(12) . . ?
C6A C7A N1A 111.4(10) . . ?
C17E N2E C16E 109.3(13) . . ?
C3A C2A C1A 122.3(14) . . ?
C3A C2A O3A 125.3(13) . . ?
C1A C2A O3A 112.3(11) . . ?
C17B C10B C11B 104.1(14) . . ?
C17B C10B C9B 129.6(15) . . ?
C11B C10B C9B 126.3(15) . . ?
C4X O4X Ba1 119.4(10) . . ?
C9F C8F N1F 114.2(12) . . ?
C9F C8F C18F 107.6(12) . . ?
N1F C8F C18F 109.1(10) . . ?
C5B C6B C1B 121.0(12) . . ?
C5B C6B C7B 116.8(12) . . ?
C1B C6B C7B 122.1(11) . . ?
C10B C9B C8B 114.1(11) . . ?
C17A N2A C16A 110.1(13) . . ?
C17F N2F C16F 110.5(15) . . ?
C6F C7F N1F 112.5(10) . . ?
C3F C2F O3F 124.1(13) . . ?
C3F C2F C1F 120.8(13) . . ?
O3F C2F C1F 115.0(10) . . ?
C10E C9E C8E 115.1(11) . . ?
C3X N1X C2X 122(3) . . ?
C3X N1X C1X 123(3) . . ?
C2X N1X C1X 114(2) . . ?
C12F C11F C16F 118.2(16) . . ?
C12F C11F C10F 132.1(15) . . ?
C16F C11F C10F 109.6(14) . . ?
N1A C8A C18A 111.2(9) . . ?
N1A C8A C9A 111.6(10) . . ?
C18A C8A C9A 108.5(10) . . ?
C17E C10E C11E 104.8(14) . . ?
C17E C10E C9E 130.5(14) . . ?
C11E C10E C9E 124.3(14) . . ?
C17F C10F C9F 127.9(16) . . ?
C17F C10F C11F 103.7(15) . . ?
C9F C10F C11F 128.4(14) . . ?
C17B N2B C16B 110.3(15) . . ?
C15A C16A N2A 128.9(16) . . ?
C15A C16A C11A 125.1(17) . . ?
N2A C16A C11A 106.0(14) . . ?
C5X O3X Ba1 120.0(11) . . ?
C13B C12B C11B 121.3(19) . . ?
C13A C12A C11A 119.8(17) . . ?
C16B C11B C12B 116.6(18) . . ?
C16B C11B C10B 108.7(15) . . ?
C12B C11B C10B 134.7(16) . . ?
N2E C16E C15E 131.0(16) . . ?
N2E C16E C11E 107.0(14) . . ?
C15E C16E C11E 121.9(17) . . ?
C2F C3F C4F 119.9(14) . . ?
C10A C17A N2A 109.5(14) . . ?
N1B C7B C6B 114.3(10) . . ?
C4F C5F C6F 122.4(14) . . ?
C5E C6E C1E 119.6(13) . . ?
C5E C6E C7E 118.1(12) . . ?
C1E C6E C7E 122.3(11) . . ?
O4F C18F O2F 121.1(15) . . ?
O4F C18F C8F 120.3(11) . . ?
O2F C18F C8F 118.6(13) . . ?
C11F C12F C13F 119.4(16) . . ?
C14F C15F C16F 117.3(18) . . ?
C14A C13A C12A 118.4(19) . . ?
C4A C5A C6A 122.2(14) . . ?
C4B C5B C6B 119.4(13) . . ?
N2F C16F C15F 132(2) . . ?
N2F C16F C11F 105.1(16) . . ?
C15F C16F C11F 122.5(18) . . ?
C4B C3B C2B 121.3(14) . . ?
C2E C3E C4E 118.8(14) . . ?
N2F C17F C10F 111.1(16) . . ?
C14B C13B C12B 121(2) . . ?
C13B C14B C15B 121(2) . . ?
C3B C4B C5B 121.2(14) . . ?
N1E C7E C6E 114.5(11) . . ?
C5F C4F C3F 120.1(14) . . ?
C12E C11E C16E 117.9(17) . . ?
C12E C11E C10E 134.9(16) . . ?
C16E C11E C10E 106.8(15) . . ?
C4E C5E C6E 120.9(14) . . ?
C14A C15A C16A 114.1(17) . . ?
C15A C14A C13A 125.2(18) . . ?
C2A C3A C4A 119.5(14) . . ?
N2B C17B C10B 111.0(16) . . ?
N2E C17E C10E 112.0(15) . . ?
N2B C16B C11B 105.7(16) . . ?
N2B C16B C15B 131(2) . . ?
C11B C16B C15B 123(2) . . ?
C16B C15B C14B 117(2) . . ?
C5A C4A C3A 119.2(14) . . ?
C14F C13F C12F 119.8(19) . . ?
C14E C15E C16E 118.3(18) . . ?
C5E C4E C3E 120.8(14) . . ?
C13E C12E C11E 119.9(19) . . ?
O1X C3X N1X 129(4) . . ?
C15F C14F C13F 123(2) . . ?
C15E C14E C13E 121(2) . . ?
C12E C13E C14E 121(2) . . ?

loop_
_geom_bond_atom_site_label_1
_geom_bond_atom_site_label_2
_geom_bond_distance
_geom_bond_site_symmetry_2
_geom_bond_publ_flag
Ba1 O1A 2.754(8) . ?
Ba1 O1F 2.768(7) . ?
Ba1 O3B 2.819(8) . ?
Ba1 O3X 2.832(10) . ?
Ba1 O3A 2.847(9) . ?
Ba1 O3E 2.850(9) . ?
Ba1 O4X 2.871(10) . ?
Ba1 O3F 2.877(8) . ?
Ba1 O1B 2.880(8) . ?
Ba1 O1E 2.891(8) . ?
Ba1 Fe1 3.826(2) . ?
Ba1 Fe2 3.833(2) . ?
Fe1 O1B 1.931(7) . ?
Fe1 O1A 1.937(8) . ?
Fe1 O2B 2.000(8) . ?
Fe1 O2A 2.013(8) . ?
Fe1 N1B 2.177(9) . ?
Fe1 N1A 2.227(9) . ?
Fe2 O1F 1.939(8) . ?
Fe2 O1E 1.944(7) . ?
Fe2 O2F 1.999(8) . ?
Fe2 O2E 2.009(8) . ?
Fe2 N1E 2.182(10) . ?
Fe2 N1F 2.225(9) . ?
O1A C1A 1.336(13) . ?
O2B C18B 1.284(14) . ?
O1E C1E 1.334(13) . ?
O1F C1F 1.341(13) . ?
O2E C18E 1.298(15) . ?
O2A C18A 1.284(14) . ?
O1B C1B 1.353(12) . ?
O3B C2B 1.383(15) . ?
O3B C19B 1.419(15) . ?
O2F C18F 1.287(14) . ?
O4B C18B 1.214(15) . ?
O3F C2F 1.368(15) . ?
O3F C19F 1.411(14) . ?
O3A C2A 1.401(15) . ?
O3A C19A 1.436(15) . ?
O4A C18A 1.216(13) . ?
O3E C2E 1.384(15) . ?
O3E C19E 1.423(15) . ?
N1E C8E 1.479(15) . ?
N1E C7E 1.484(16) . ?
O4E C18E 1.211(14) . ?
C6F C1F 1.395(15) . ?
C6F C5F 1.415(18) . ?
C6F C7F 1.487(17) . ?
N1F C7F 1.489(15) . ?
N1F C8F 1.495(15) . ?
C8B N1B 1.489(14) . ?
C8B C18B 1.530(18) . ?
C8B C9B 1.539(17) . ?
N1A C8A 1.476(14) . ?
N1A C7A 1.504(15) . ?
C1B C6B 1.397(15) . ?
C1B C2B 1.414(16) . ?
C18A C8A 1.514(16) . ?
C6A C1A 1.395(16) . ?
C6A C5A 1.416(17) . ?
C6A C7A 1.473(17) . ?
C1E C2E 1.396(16) . ?
C1E C6E 1.412(16) . ?
N1B C7B 1.493(15) . ?
C1F C2F 1.421(18) . ?
C11A C12A 1.39(2) . ?
C11A C16A 1.396(18) . ?
C11A C10A 1.439(18) . ?
C18E C8E 1.529(19) . ?
C1A C2A 1.401(17) . ?
C2B C3B 1.389(18) . ?
C9A C10A 1.498(17) . ?
C9A C8A 1.577(17) . ?
C8E C9E 1.523(17) . ?
C2E C3E 1.363(18) . ?
C10A C17A 1.362(18) . ?
O4F C18F 1.247(16) . ?
C9F C10F 1.46(2) . ?
C9F C8F 1.480(18) . ?
N2E C17E 1.335(17) . ?
N2E C16E 1.351(18) . ?
C2A C3A 1.371(16) . ?
C10B C17B 1.36(2) . ?
C10B C11B 1.44(2) . ?
C10B C9B 1.468(19) . ?
O4X C4X 1.50(2) . ?
C8F C18F 1.512(19) . ?
C6B C5B 1.384(17) . ?
C6B C7B 1.510(17) . ?
N2A C17A 1.365(18) . ?
N2A C16A 1.385(19) . ?
N2F C17F 1.36(2) . ?
N2F C16F 1.38(2) . ?
C2F C3F 1.366(16) . ?
C9E C10E 1.484(18) . ?
N1X C3X 1.32(3) . ?
N1X C2X 1.43(3) . ?
N1X C1X 1.44(3) . ?
C11F C12F 1.383(19) . ?
C11F C16F 1.40(2) . ?
C11F C10F 1.46(2) . ?
C10E C17E 1.36(2) . ?
C10E C11E 1.43(2) . ?
C10F C17F 1.37(2) . ?
N2B C17B 1.344(19) . ?
N2B C16B 1.36(2) . ?
C16A C15A 1.37(2) . ?
O3X C5X 1.42(2) . ?
C12B C13B 1.38(2) . ?
C12B C11B 1.42(2) . ?
C12A C13A 1.38(2) . ?
C11B C16B 1.40(2) . ?
C16E C15E 1.41(2) . ?
C16E C11E 1.42(2) . ?
C3F C4F 1.38(2) . ?
C5F C4F 1.36(2) . ?
C6E C5E 1.400(17) . ?
C6E C7E 1.507(18) . ?
C12F C13F 1.41(2) . ?
C15F C14F 1.36(3) . ?
C15F C16F 1.39(2) . ?
C13A C14A 1.38(3) . ?
C5A C4A 1.36(2) . ?
C5B C4B 1.37(2) . ?
C3B C4B 1.34(2) . ?
C3E C4E 1.39(2) . ?
C13B C14B 1.37(3) . ?
C14B C15B 1.41(3) . ?
O5X C6X 1.28(3) . ?
C11E C12E 1.41(2) . ?
C5E C4E 1.35(2) . ?
C15A C14A 1.36(3) . ?
C3A C4A 1.39(2) . ?
C16B C15B 1.41(3) . ?
C13F C14F 1.37(3) . ?
C15E C14E 1.37(3) . ?
C12E C13E 1.37(3) . ?
O1X C3X 1.21(4) . ?
C14E C13E 1.42(3) . ?
